data_4104889
loop_
_publ_author_name
'Liezel A. Labios'
'Matthew D. Millard'
'Arnold L. Rheingold'
'Joshua S. Figueroa'

_publ_section_title
;
 Bond Activation, Substrate Addition and Catalysis by an Isolable
 Two-Coordinate Pd(0) Bis-Isocyanide Monomer
;
_journal_name_full 'Journal of the American Chemical Society'
_journal_page_first 11318
_journal_page_last 11319
_journal_paper_doi 10.1021/ja905338x
_journal_volume 131
_journal_year 2009
_chemical_formula_sum 'C78 H94 N4 O3 Pd'
_chemical_formula_weight 1241.97
_chemical_name_common Pd(ONPh)2(CNArDipp2)2
_chemical_name_systematic
; 
 ? 
;
_space_group_IT_number 15
_symmetry_cell_setting monoclinic
_symmetry_space_group_name_Hall '-C 2yc'
_symmetry_space_group_name_H-M 'C 1 2/c 1'
_atom_sites_solution_hydrogens geom
_atom_sites_solution_primary direct
_atom_sites_solution_secondary difmap
_audit_creation_method SHELXL-97
_cell_angle_alpha 90.00
_cell_angle_beta 114.925(7)
_cell_angle_gamma 90.00
_cell_formula_units_Z 4
_cell_length_a 28.359(15)
_cell_length_b 17.767(9)
_cell_length_c 16.697(9)
_cell_measurement_reflns_used 9881
_cell_measurement_temperature 100(2)
_cell_measurement_theta_max 24.90
_cell_measurement_theta_min 2.48
_cell_volume 7629(7)
_computing_cell_refinement 'Bruker SAINT'
_computing_data_collection 'Bruker APEX2'
_computing_data_reduction 'Bruker SAINT'
_computing_molecular_graphics 'Bruker SHELXTL'
_computing_publication_material 'Bruker SHELXTL'
_computing_structure_refinement 'SHELXL-97 (Sheldrick, 1997)'
_computing_structure_solution 'SHELXS-97 (Sheldrick, 1990)'
_diffrn_ambient_temperature 100(2)
_diffrn_measured_fraction_theta_full 0.976
_diffrn_measured_fraction_theta_max 0.976
_diffrn_measurement_device_type 'Bruker APEX-II CCD'
_diffrn_measurement_method '\f and \w scans'
_diffrn_radiation_monochromator graphite
_diffrn_radiation_source 'fine-focus sealed tube'
_diffrn_radiation_type MoK\a
_diffrn_radiation_wavelength 0.71073
_diffrn_reflns_av_R_equivalents 0.0625
_diffrn_reflns_av_sigmaI/netI 0.0291
_diffrn_reflns_limit_h_max 34
_diffrn_reflns_limit_h_min -34
_diffrn_reflns_limit_k_max 21
_diffrn_reflns_limit_k_min -21
_diffrn_reflns_limit_l_max 20
_diffrn_reflns_limit_l_min -20
_diffrn_reflns_number 80964
_diffrn_reflns_theta_full 25.77
_diffrn_reflns_theta_max 25.77
_diffrn_reflns_theta_min 1.39
_diffrn_standards_number 0
_exptl_absorpt_coefficient_mu 0.288
_exptl_absorpt_correction_T_max 0.9581
_exptl_absorpt_correction_T_min 0.9447
_exptl_absorpt_correction_type multi-scan
_exptl_absorpt_process_details SADABS
_exptl_crystal_colour red
_exptl_crystal_density_diffrn 1.081
_exptl_crystal_density_meas 0
_exptl_crystal_description Block
_exptl_crystal_F_000 2640
_exptl_crystal_size_max 0.20
_exptl_crystal_size_mid 0.15
_exptl_crystal_size_min 0.15
_platon_squeeze_details
;
SQUEEZE was employed to account for severely disordered molecules of ET2O
(C4H10O).  A total of 117 electrons in a solvent accessible void of 
612.9 Ang^3 were accounted for.  This corresponds to roughly 4
disordered molecules of Et2O per unit cell.  
;
_refine_diff_density_max 0.683
_refine_diff_density_min -0.581
_refine_diff_density_rms 0.057
_refine_ls_extinction_method none
_refine_ls_goodness_of_fit_ref 1.084
_refine_ls_hydrogen_treatment constr
_refine_ls_matrix_type full
_refine_ls_number_parameters 390
_refine_ls_number_reflns 7141
_refine_ls_number_restraints 0
_refine_ls_restrained_S_all 1.084
_refine_ls_R_factor_all 0.0450
_refine_ls_R_factor_gt 0.0373
_refine_ls_shift/su_max 0.000
_refine_ls_shift/su_mean 0.000
_refine_ls_structure_factor_coef Fsqd
_refine_ls_weighting_details 'calc w=1/[\s^2^(Fo^2^)+(0.1000P)^2^+0.0000P] where P=(Fo^2^+2Fc^2^)/3'
_refine_ls_weighting_scheme calc
_refine_ls_wR_factor_gt 0.1290
_refine_ls_wR_factor_ref 0.1353
_reflns_number_gt 6052
_reflns_number_total 7141
_reflns_threshold_expression >2sigma(I)
_cod_data_source_file ja905338x_si_002_7.cif
_cod_data_source_block jfig175
_cod_database_code 4104889

loop_
_symmetry_equiv_pos_as_xyz
'x, y, z'
'-x, y, -z+1/2'
'x+1/2, y+1/2, z'
'-x+1/2, y+1/2, -z+1/2'
'-x, -y, -z'
'x, -y, z-1/2'
'-x+1/2, -y+1/2, -z'
'x+1/2, -y+1/2, z-1/2'

loop_
_atom_site_label
_atom_site_type_symbol
_atom_site_fract_x
_atom_site_fract_y
_atom_site_fract_z
_atom_site_U_iso_or_equiv
_atom_site_adp_type
_atom_site_occupancy
_atom_site_symmetry_multiplicity
_atom_site_calc_flag
_atom_site_refinement_flags
Pd1 Pd 0.2500 0.2500 0.0000 0.01964(11) Uani 1 2 d S
N1 N 0.20875(6) 0.37691(9) 0.08623(10) 0.0216(4) Uani 1 1 d .
O1 O 0.20671(7) 0.34207(9) -0.15110(10) 0.0403(4) Uani 1 1 d .
C1 C 0.22457(8) 0.33158(11) 0.05480(13) 0.0231(4) Uani 1 1 d .
N2 N 0.19663(7) 0.28070(11) -0.11992(11) 0.0290(4) Uani 1 1 d .
C2 C 0.18554(8) 0.42774(11) 0.12381(12) 0.0220(4) Uani 1 1 d .
O3 O 0.5000 0.55268(19) 0.2500 0.0735(9) Uani 1 2 d S
C4 C 0.13757(8) 0.40785(11) 0.12185(12) 0.0230(4) Uani 1 1 d .
C5 C 0.21213(8) 0.49429(11) 0.16234(13) 0.0239(4) Uani 1 1 d .
C7 C 0.11172(8) 0.33592(12) 0.08020(14) 0.0255(5) Uani 1 1 d .
C9 C 0.11544(8) 0.45799(11) 0.16023(13) 0.0264(5) Uani 1 1 d .
H9A H 0.0831 0.4471 0.1593 0.032 Uiso 1 1 calc R
C10 C 0.26253(8) 0.51405(11) 0.16053(13) 0.0268(5) Uani 1 1 d .
C11 C 0.14057(9) 0.52355(12) 0.19953(14) 0.0293(5) Uani 1 1 d .
H11A H 0.1254 0.5558 0.2257 0.035 Uiso 1 1 calc R
C12 C 0.26192(10) 0.54741(13) 0.08394(15) 0.0341(5) Uani 1 1 d .
C13 C 0.30956(9) 0.50097(11) 0.23498(15) 0.0307(5) Uani 1 1 d .
C15 C 0.07757(8) 0.33481(13) -0.00976(14) 0.0293(5) Uani 1 1 d .
C16 C 0.18819(9) 0.54177(12) 0.20039(14) 0.0265(5) Uani 1 1 d .
H16A H 0.2045 0.5864 0.2268 0.032 Uiso 1 1 calc R
C17 C 0.12289(9) 0.27024(14) 0.13159(16) 0.0308(5) Uani 1 1 d .
C18 C 0.35562(9) 0.51944(13) 0.22939(17) 0.0402(6) Uani 1 1 d .
H18A H 0.3872 0.5102 0.2773 0.048 Uiso 1 1 calc R
C19 C 0.30973(9) 0.46824(14) 0.31921(15) 0.0352(6) Uani 1 1 d .
H19A H 0.2748 0.4760 0.3161 0.042 Uiso 1 1 calc R
C20 C 0.21044(10) 0.56696(14) 0.00588(15) 0.0392(6) Uani 1 1 d .
H20A H 0.1839 0.5337 0.0098 0.047 Uiso 1 1 calc R
C21 C 0.15206(11) 0.24121(12) -0.17110(19) 0.0331(6) Uani 1 1 d .
C22 C 0.12093(12) 0.26333(17) -0.2591(2) 0.0468(7) Uani 1 1 d .
H22A H 0.1306 0.3046 -0.2830 0.056 Uiso 1 1 calc R
C23 C 0.07689(12) 0.2247(2) -0.3089(2) 0.0595(8) Uani 1 1 d .
H23A H 0.0571 0.2387 -0.3673 0.071 Uiso 1 1 calc R
C24 C 0.06151(11) 0.1649(2) -0.2734(2) 0.0602(9) Uani 1 1 d .
H24A H 0.0305 0.1402 -0.3071 0.072 Uiso 1 1 calc R
C25 C 0.09215(11) 0.14061(17) -0.1866(2) 0.0585(8) Uani 1 1 d .
H25A H 0.0822 0.0991 -0.1634 0.070 Uiso 1 1 calc R
C26 C 0.13742(9) 0.17959(14) -0.13602(17) 0.0418(6) Uani 1 1 d .
H26A H 0.1580 0.1643 -0.0785 0.050 Uiso 1 1 calc R
C27 C 0.30885(11) 0.56708(16) 0.08236(18) 0.0429(7) Uani 1 1 d .
H27A H 0.3091 0.5910 0.0330 0.051 Uiso 1 1 calc R
C28 C 0.06665(10) 0.20153(14) 0.00250(18) 0.0423(6) Uani 1 1 d .
H28A H 0.0517 0.1562 -0.0239 0.051 Uiso 1 1 calc R
C29 C 0.00591(10) 0.42204(17) -0.1025(2) 0.0565(7) Uani 1 1 d .
H29A H -0.0049 0.4238 -0.0553 0.085 Uiso 1 1 calc R
H29B H -0.0126 0.3828 -0.1431 0.085 Uiso 1 1 calc R
H29C H -0.0014 0.4695 -0.1328 0.085 Uiso 1 1 calc R
C32 C 0.19436(12) 0.64725(16) 0.01459(18) 0.0555(7) Uani 1 1 d .
H32A H 0.1618 0.6585 -0.0342 0.083 Uiso 1 1 calc R
H32B H 0.2205 0.6816 0.0146 0.083 Uiso 1 1 calc R
H32C H 0.1906 0.6523 0.0689 0.083 Uiso 1 1 calc R
C33 C 0.20573(11) 0.21628(17) 0.24794(17) 0.0478(6) Uani 1 1 d .
H33A H 0.2234 0.2290 0.2118 0.072 Uiso 1 1 calc R
H33B H 0.1926 0.1658 0.2350 0.072 Uiso 1 1 calc R
H33C H 0.2295 0.2198 0.3091 0.072 Uiso 1 1 calc R
C35 C 0.21044(14) 0.5534(2) -0.08292(18) 0.0614(9) Uani 1 1 d .
H35A H 0.1771 0.5665 -0.1285 0.092 Uiso 1 1 calc R
H35B H 0.2174 0.5012 -0.0883 0.092 Uiso 1 1 calc R
H35C H 0.2368 0.5837 -0.0887 0.092 Uiso 1 1 calc R
C37 C 0.08225(13) 0.40332(18) -0.13840(18) 0.0599(8) Uani 1 1 d .
H37A H 0.1189 0.3933 -0.1136 0.090 Uiso 1 1 calc R
H37B H 0.0753 0.4507 -0.1688 0.090 Uiso 1 1 calc R
H37C H 0.0640 0.3640 -0.1792 0.090 Uiso 1 1 calc R
C40 C 0.13157(16) 0.25252(14) 0.2855(2) 0.0523(9) Uani 1 1 d .
H40A H 0.1555 0.2533 0.3467 0.078 Uiso 1 1 calc R
H40B H 0.1161 0.2035 0.2703 0.078 Uiso 1 1 calc R
H40C H 0.1049 0.2894 0.2750 0.078 Uiso 1 1 calc R
C41 C 0.09889(10) 0.20305(13) 0.09074(17) 0.0377(6) Uani 1 1 d .
H41A H 0.1049 0.1591 0.1239 0.045 Uiso 1 1 calc R
C42 C 0.16058(11) 0.27062(15) 0.22880(17) 0.0388(6) Uani 1 1 d .
H42A H 0.1750 0.3215 0.2440 0.047 Uiso 1 1 calc R
C43 C 0.35509(10) 0.55140(14) 0.15343(18) 0.0466(7) Uani 1 1 d .
H43A H 0.3864 0.5624 0.1504 0.056 Uiso 1 1 calc R
C44 C 0.05606(10) 0.26578(16) -0.04764(19) 0.0400(6) Uani 1 1 d .
H44A H 0.0343 0.2633 -0.1076 0.048 Uiso 1 1 calc R
C45 C 0.3461(3) 0.5081(4) 0.3990(2) 0.206(4) Uani 1 1 d .
H45A H 0.3452 0.4854 0.4505 0.308 Uiso 1 1 calc R
H45B H 0.3362 0.5600 0.3959 0.308 Uiso 1 1 calc R
H45C H 0.3807 0.5047 0.4026 0.308 Uiso 1 1 calc R
C46 C 0.06401(9) 0.40631(14) -0.06495(14) 0.0331(5) Uani 1 1 d .
H46A H 0.0820 0.4483 -0.0259 0.040 Uiso 1 1 calc R
C47 C 0.3188(2) 0.3852(2) 0.3242(3) 0.121(2) Uani 1 1 d .
H47A H 0.3186 0.3661 0.3778 0.182 Uiso 1 1 calc R
H47B H 0.3518 0.3749 0.3234 0.182 Uiso 1 1 calc R
H47C H 0.2917 0.3613 0.2744 0.182 Uiso 1 1 calc R
C61 C 0.49578(13) 0.5972(2) 0.1751(3) 0.0780(11) Uani 1 1 d .
H61A H 0.5273 0.6262 0.1899 0.094 Uiso 1 1 calc R
H61B H 0.4669 0.6319 0.1591 0.094 Uiso 1 1 calc R
C62 C 0.48749(15) 0.5465(3) 0.0999(3) 0.0956(13) Uani 1 1 d .
H62A H 0.4843 0.5758 0.0496 0.143 Uiso 1 1 calc R
H62B H 0.4562 0.5179 0.0855 0.143 Uiso 1 1 calc R
H62C H 0.5165 0.5128 0.1158 0.143 Uiso 1 1 calc R

loop_
_atom_site_aniso_label
_atom_site_aniso_U_11
_atom_site_aniso_U_22
_atom_site_aniso_U_33
_atom_site_aniso_U_23
_atom_site_aniso_U_13
_atom_site_aniso_U_12
Pd1 0.02358(17) 0.01895(16) 0.01909(16) 0.00112(7) 0.01161(12) 0.00321(7)
N1 0.0216(9) 0.0228(8) 0.0191(8) -0.0004(7) 0.0072(7) -0.0004(7)
O1 0.0555(11) 0.0341(9) 0.0332(9) 0.0106(7) 0.0206(8) 0.0036(7)
C1 0.0247(11) 0.0244(10) 0.0198(10) 0.0039(8) 0.0088(9) 0.0010(8)
N2 0.0359(11) 0.0271(10) 0.0245(10) 0.0006(8) 0.0131(8) 0.0068(8)
C2 0.0248(11) 0.0230(10) 0.0178(10) -0.0013(8) 0.0085(8) 0.0057(8)
O3 0.0542(19) 0.083(2) 0.083(2) 0.000 0.0294(17) 0.000
C4 0.0260(11) 0.0252(10) 0.0168(10) 0.0025(8) 0.0081(8) 0.0033(8)
C5 0.0269(11) 0.0266(10) 0.0182(10) 0.0002(8) 0.0094(9) 0.0007(8)
C7 0.0233(11) 0.0274(11) 0.0276(11) -0.0010(9) 0.0124(9) 0.0005(8)
C9 0.0271(11) 0.0298(11) 0.0260(11) 0.0037(9) 0.0147(9) 0.0049(8)
C10 0.0348(12) 0.0223(10) 0.0283(12) -0.0056(9) 0.0182(10) -0.0031(8)
C11 0.0374(13) 0.0291(11) 0.0266(11) -0.0010(9) 0.0187(10) 0.0070(9)
C12 0.0440(14) 0.0315(12) 0.0330(13) -0.0109(10) 0.0224(11) -0.0085(10)
C13 0.0335(12) 0.0237(11) 0.0361(13) -0.0053(9) 0.0159(10) -0.0031(9)
C15 0.0230(11) 0.0367(12) 0.0292(12) -0.0032(10) 0.0120(9) 0.0012(9)
C16 0.0352(12) 0.0231(11) 0.0218(11) -0.0026(9) 0.0127(10) -0.0010(9)
C17 0.0315(13) 0.0294(11) 0.0318(13) -0.0015(10) 0.0137(11) -0.0003(10)
C18 0.0291(12) 0.0367(13) 0.0524(16) -0.0084(11) 0.0148(12) -0.0012(10)
C19 0.0318(13) 0.0338(13) 0.0338(13) 0.0013(10) 0.0077(11) -0.0028(10)
C20 0.0461(15) 0.0451(14) 0.0281(12) 0.0001(10) 0.0174(11) -0.0097(11)
C21 0.0271(13) 0.0362(13) 0.0316(14) -0.0062(9) 0.0078(11) 0.0092(9)
C22 0.0425(17) 0.0522(15) 0.0336(16) -0.0051(12) 0.0041(13) 0.0198(13)
C23 0.0417(17) 0.0656(18) 0.0505(19) -0.0154(17) -0.0009(14) 0.0158(16)
C24 0.0269(14) 0.082(2) 0.0572(19) -0.0272(17) 0.0033(13) 0.0045(14)
C25 0.0453(17) 0.0525(17) 0.084(2) -0.0220(16) 0.0333(17) -0.0043(13)
C26 0.0340(13) 0.0461(14) 0.0470(15) -0.0111(12) 0.0186(12) 0.0028(11)
C27 0.0538(17) 0.0459(15) 0.0406(15) -0.0065(12) 0.0313(14) -0.0132(12)
C28 0.0392(14) 0.0345(13) 0.0498(16) -0.0138(12) 0.0154(13) -0.0114(11)
C29 0.0403(16) 0.0586(17) 0.0653(19) 0.0116(15) 0.0172(14) 0.0162(13)
C32 0.0594(19) 0.0611(18) 0.0354(15) 0.0020(13) 0.0097(14) 0.0039(14)
C33 0.0488(17) 0.0475(16) 0.0407(15) 0.0113(13) 0.0126(13) 0.0054(13)
C35 0.075(2) 0.079(2) 0.0324(15) -0.0076(14) 0.0250(15) -0.0155(18)
C37 0.075(2) 0.073(2) 0.0443(16) 0.0231(15) 0.0374(16) 0.0364(17)
C40 0.069(2) 0.054(2) 0.0400(18) 0.0060(11) 0.0293(18) 0.0110(12)
C41 0.0410(14) 0.0273(12) 0.0470(16) -0.0013(11) 0.0206(12) -0.0040(10)
C42 0.0535(17) 0.0268(11) 0.0329(14) 0.0040(11) 0.0150(12) 0.0003(12)
C43 0.0424(15) 0.0477(15) 0.0665(18) -0.0140(13) 0.0394(15) -0.0138(12)
C44 0.0294(14) 0.0495(14) 0.0340(15) -0.0132(12) 0.0064(11) -0.0031(11)
C45 0.287(8) 0.239(7) 0.0258(19) 0.006(3) 0.003(3) -0.220(7)
C46 0.0307(12) 0.0432(13) 0.0224(11) 0.0011(10) 0.0083(10) 0.0049(10)
C47 0.240(6) 0.047(2) 0.156(4) 0.051(2) 0.161(5) 0.059(3)
C61 0.0469(19) 0.089(3) 0.097(3) 0.020(2) 0.0291(19) -0.0091(17)
C62 0.062(2) 0.149(4) 0.074(3) -0.005(3) 0.027(2) -0.015(2)

loop_
_atom_type_symbol
_atom_type_description
_atom_type_scat_dispersion_real
_atom_type_scat_dispersion_imag
_atom_type_scat_source
C C 0.0033 0.0016 'International Tables Vol C Tables 4.2.6.8 and 6.1.1.4'
H H 0.0000 0.0000 'International Tables Vol C Tables 4.2.6.8 and 6.1.1.4'
N N 0.0061 0.0033 'International Tables Vol C Tables 4.2.6.8 and 6.1.1.4'
O O 0.0106 0.0060 'International Tables Vol C Tables 4.2.6.8 and 6.1.1.4'
Pd Pd -0.9988 1.0072 'International Tables Vol C Tables 4.2.6.8 and 6.1.1.4'

loop_
_geom_angle_atom_site_label_1
_geom_angle_atom_site_label_2
_geom_angle_atom_site_label_3
_geom_angle
_geom_angle_site_symmetry_1
_geom_angle_site_symmetry_3
C1 Pd1 C1 179.997(1) . 7
C1 Pd1 N2 90.35(8) . 7
C1 Pd1 N2 89.65(8) 7 7
C1 Pd1 N2 89.64(8) . .
C1 Pd1 N2 90.36(8) 7 .
N2 Pd1 N2 179.996(1) 7 .
C1 N1 C2 174.60(19) . .
N1 C1 Pd1 177.84(17) . .
O1 N2 C21 118.66(19) . .
O1 N2 Pd1 115.40(14) . .
C21 N2 Pd1 125.91(17) . .
C4 C2 C5 123.72(17) . .
C4 C2 N1 117.48(17) . .
C5 C2 N1 118.79(18) . .
C61 O3 C61 113.5(4) . 2_655
C9 C4 C2 116.90(18) . .
C9 C4 C7 122.31(18) . .
C2 C4 C7 120.78(17) . .
C16 C5 C2 116.62(19) . .
C16 C5 C10 121.65(18) . .
C2 C5 C10 121.71(17) . .
C15 C7 C17 121.3(2) . .
C15 C7 C4 119.55(19) . .
C17 C7 C4 119.17(19) . .
C11 C9 C4 121.12(19) . .
C12 C10 C13 121.2(2) . .
C12 C10 C5 118.46(19) . .
C13 C10 C5 120.34(19) . .
C9 C11 C16 120.62(19) . .
C27 C12 C10 118.7(2) . .
C27 C12 C20 120.3(2) . .
C10 C12 C20 120.8(2) . .
C18 C13 C10 118.0(2) . .
C18 C13 C19 121.1(2) . .
C10 C13 C19 120.8(2) . .
C44 C15 C7 118.0(2) . .
C44 C15 C46 120.6(2) . .
C7 C15 C46 121.4(2) . .
C11 C16 C5 121.0(2) . .
C41 C17 C7 118.2(2) . .
C41 C17 C42 120.1(2) . .
C7 C17 C42 121.7(2) . .
C43 C18 C13 120.8(2) . .
C45 C19 C47 112.6(4) . .
C45 C19 C13 112.3(2) . .
C47 C19 C13 111.3(2) . .
C35 C20 C32 111.7(2) . .
C35 C20 C12 114.0(2) . .
C32 C20 C12 110.3(2) . .
N2 C21 C26 119.9(2) . .
N2 C21 C22 120.6(3) . .
C26 C21 C22 119.5(3) . .
C23 C22 C21 120.4(3) . .
C22 C23 C24 120.2(3) . .
C23 C24 C25 120.7(3) . .
C26 C25 C24 119.0(3) . .
C21 C26 C25 120.2(3) . .
C43 C27 C12 120.4(2) . .
C41 C28 C44 121.0(2) . .
C28 C41 C17 120.5(2) . .
C17 C42 C33 111.8(2) . .
C17 C42 C40 109.9(3) . .
C33 C42 C40 111.1(2) . .
C27 C43 C18 120.8(2) . .
C28 C44 C15 120.8(2) . .
C37 C46 C15 112.0(2) . .
C37 C46 C29 110.6(2) . .
C15 C46 C29 110.9(2) . .
O3 C61 C62 109.1(3) . .

loop_
_geom_bond_atom_site_label_1
_geom_bond_atom_site_label_2
_geom_bond_distance
_geom_bond_site_symmetry_2
Pd1 C1 2.004(2) .
Pd1 C1 2.004(2) 7
Pd1 N2 2.0107(19) 7
Pd1 N2 2.0108(19) .
N1 C1 1.150(3) .
N1 C2 1.411(2) .
O1 N2 1.291(2) .
N2 C21 1.382(3) .
C2 C4 1.392(3) .
C2 C5 1.404(3) .
O3 C61 1.441(4) .
O3 C61 1.441(4) 2_655
C4 C9 1.392(3) .
C4 C7 1.492(3) .
C5 C16 1.393(3) .
C5 C10 1.484(3) .
C7 C15 1.403(3) .
C7 C17 1.403(3) .
C9 C11 1.379(3) .
C10 C12 1.403(3) .
C10 C13 1.407(3) .
C11 C16 1.383(3) .
C12 C27 1.387(4) .
C12 C20 1.532(4) .
C13 C18 1.387(3) .
C13 C19 1.520(3) .
C15 C44 1.397(4) .
C15 C46 1.520(3) .
C17 C41 1.401(3) .
C17 C42 1.521(4) .
C18 C43 1.384(4) .
C19 C45 1.478(4) .
C19 C47 1.494(4) .
C20 C35 1.502(3) .
C20 C32 1.523(4) .
C21 C26 1.385(4) .
C21 C22 1.414(4) .
C22 C23 1.360(5) .
C23 C24 1.375(5) .
C24 C25 1.407(4) .
C25 C26 1.388(4) .
C27 C43 1.376(4) .
C28 C41 1.368(4) .
C28 C44 1.372(4) .
C29 C46 1.522(3) .
C33 C42 1.526(4) .
C37 C46 1.520(3) .
C40 C42 1.527(4) .
C61 C62 1.481(5) .

loop_
_platon_squeeze_void_nr
_platon_squeeze_void_average_x
_platon_squeeze_void_average_y
_platon_squeeze_void_average_z
_platon_squeeze_void_volume
_platon_squeeze_void_count_electrons
1 0.000 0.689 -0.250 263.3 47.8
2 0.500 0.811 0.250 263.3 47.3
3 0.500 0.189 -0.250 263.3 47.8
4 1.000 0.311 0.250 263.3 47.3
